data_4081644
loop_
_publ_author_name
'Liu, Bo'
'Chen, Congyan'
'Zhang, Yuejiao'
'Liu, Xiaolong'
'Chen, Wanzhi'

_publ_section_title
;
 Dinuclear Copper(I) Complexes of Phenanthrolinyl-Functionalized NHC
 Ligands
;
_journal_issue 19
_journal_name_full Organometallics
_journal_page_first 5451
_journal_paper_doi 10.1021/om400738c
_journal_volume 32
_journal_year 2013
_chemical_formula_sum 'C34 H26 Cu2 F12 N10 P2'
_chemical_formula_weight 991.67
_chemical_name_systematic
; 
 ? 
;
_space_group_IT_number 15
_symmetry_cell_setting monoclinic
_symmetry_space_group_name_Hall '-C 2yc'
_symmetry_space_group_name_H-M 'C 1 2/c 1'
_atom_sites_solution_hydrogens geom
_atom_sites_solution_primary direct
_atom_sites_solution_secondary difmap
_audit_creation_method SHELXL-97
_cell_angle_alpha 90.00
_cell_angle_beta 108.669(10)
_cell_angle_gamma 90.00
_cell_formula_units_Z 4
_cell_length_a 17.8295(18)
_cell_length_b 14.9484(10)
_cell_length_c 15.3304(13)
_cell_measurement_reflns_used 2261
_cell_measurement_temperature 293(2)
_cell_measurement_theta_max 29.4749
_cell_measurement_theta_min 3.6055
_cell_volume 3870.9(6)
_computing_structure_refinement 'SHELXL-97 (Sheldrick, 1997)'
_computing_structure_solution 'SHELXS-97 (Sheldrick, 1990)'
_diffrn_ambient_temperature 293(2)
_diffrn_measured_fraction_theta_full 0.997
_diffrn_measured_fraction_theta_max 0.997
_diffrn_radiation_monochromator graphite
_diffrn_radiation_source 'fine-focus sealed tube'
_diffrn_radiation_type MoK\a
_diffrn_radiation_wavelength 0.71073
_diffrn_reflns_av_R_equivalents 0.0353
_diffrn_reflns_av_sigmaI/netI 0.0463
_diffrn_reflns_limit_h_max 21
_diffrn_reflns_limit_h_min -15
_diffrn_reflns_limit_k_max 14
_diffrn_reflns_limit_k_min -17
_diffrn_reflns_limit_l_max 15
_diffrn_reflns_limit_l_min -18
_diffrn_reflns_number 8088
_diffrn_reflns_theta_full 25.01
_diffrn_reflns_theta_max 25.01
_diffrn_reflns_theta_min 3.61
_exptl_absorpt_coefficient_mu 1.281
_exptl_absorpt_correction_T_max 0.7570
_exptl_absorpt_correction_T_min 0.6846
_exptl_absorpt_correction_type multi-scan
_exptl_absorpt_process_details sadabs
_exptl_crystal_colour yellow
_exptl_crystal_density_diffrn 1.702
_exptl_crystal_density_method 'not measured'
_exptl_crystal_description block
_exptl_crystal_F_000 1984
_exptl_crystal_size_max 0.32
_exptl_crystal_size_mid 0.26
_exptl_crystal_size_min 0.23
_refine_diff_density_max 1.469
_refine_diff_density_min -1.529
_refine_diff_density_rms 0.126
_refine_ls_extinction_method none
_refine_ls_goodness_of_fit_ref 1.061
_refine_ls_hydrogen_treatment constr
_refine_ls_matrix_type full
_refine_ls_number_parameters 271
_refine_ls_number_reflns 3397
_refine_ls_number_restraints 338
_refine_ls_restrained_S_all 1.084
_refine_ls_R_factor_all 0.0980
_refine_ls_R_factor_gt 0.0766
_refine_ls_shift/su_max 0.000
_refine_ls_shift/su_mean 0.000
_refine_ls_structure_factor_coef Fsqd
_refine_ls_weighting_details 'calc w=1/[\s^2^(Fo^2^)+(0.1247P)^2^+29.1855P] where P=(Fo^2^+2Fc^2^)/3'
_refine_ls_weighting_scheme calc
_refine_ls_wR_factor_gt 0.2151
_refine_ls_wR_factor_ref 0.2356
_reflns_number_gt 2566
_reflns_number_total 3397
_reflns_threshold_expression >2sigma(I)
_cod_data_source_file om400738c_si_002.cif
_cod_data_source_block 9
_cod_depositor_comments
;
The following automatic conversions were performed:

'_symmetry_cell_setting' value 'Monoclinic' changed to 'monoclinic'
according to /home/saulius/struct/CIF-dictionaries/cif_core.dic
dictionary named 'cif_core.dic' version 2.4.2 from 2011-04-26.

Automatic conversion script
Id: cif_fix_values 1891 2012-01-12 08:04:46Z andrius 
;
_cod_original_sg_symbol_H-M 'C2/c  '
_cod_database_code 4081644

loop_
_symmetry_equiv_pos_as_xyz
'x, y, z'
'-x, y, -z+1/2'
'x+1/2, y+1/2, z'
'-x+1/2, y+1/2, -z+1/2'
'-x, -y, -z'
'x, -y, z-1/2'
'-x+1/2, -y+1/2, -z'
'x+1/2, -y+1/2, z-1/2'

loop_
_atom_site_label
_atom_site_type_symbol
_atom_site_fract_x
_atom_site_fract_y
_atom_site_fract_z
_atom_site_U_iso_or_equiv
_atom_site_adp_type
_atom_site_occupancy
_atom_site_symmetry_multiplicity
_atom_site_calc_flag
_atom_site_refinement_flags
Cu1 Cu 0.42324(5) 0.77313(5) 0.19299(5) 0.0399(3) Uani 1 1 d .
P1 P 0.30965(14) 0.71922(13) 0.70807(15) 0.0560(6) Uani 1 1 d .
N2 N 0.4874(3) 0.7841(3) 0.0968(4) 0.0342(11) Uani 1 1 d .
N1 N 0.3830(3) 0.8924(3) 0.1366(3) 0.0371(12) Uani 1 1 d .
C5 C 0.4011(4) 0.9105(4) 0.0589(4) 0.0416(10) Uani 1 1 d U
C4 C 0.3701(4) 0.9846(5) 0.0021(5) 0.0438(10) Uani 1 1 d U
C12 C 0.5372(4) 0.7298(4) 0.0765(5) 0.0438(11) Uani 1 1 d U
C8 C 0.4710(4) 0.8606(5) -0.0473(5) 0.0437(10) Uani 1 1 d U
C9 C 0.4548(4) 0.8499(4) 0.0354(5) 0.0413(10) Uani 1 1 d U
C6 C 0.3898(4) 0.9941(5) -0.0813(5) 0.0481(11) Uani 1 1 d U
H6 H 0.3700 1.0429 -0.1193 0.058 Uiso 1 1 calc R
C3 C 0.3224(4) 1.0436(5) 0.0312(5) 0.0470(11) Uani 1 1 d U
H3 H 0.3026 1.0949 -0.0026 0.056 Uiso 1 1 calc R
C2 C 0.3053(4) 1.0253(5) 0.1090(5) 0.0478(12) Uani 1 1 d U
H2 H 0.2733 1.0640 0.1287 0.057 Uiso 1 1 calc R
C7 C 0.4359(4) 0.9344(5) -0.1060(5) 0.0462(10) Uani 1 1 d U
H7 H 0.4452 0.9413 -0.1619 0.055 Uiso 1 1 calc R
C1 C 0.3354(4) 0.9493(4) 0.1592(5) 0.0442(11) Uani 1 1 d U
H1 H 0.3214 0.9374 0.2116 0.053 Uiso 1 1 calc R
C10 C 0.5217(4) 0.7986(5) -0.0666(5) 0.0462(11) Uani 1 1 d U
H10 H 0.5321 0.8017 -0.1223 0.055 Uiso 1 1 calc R
C11 C 0.5562(4) 0.7336(5) -0.0050(5) 0.0466(11) Uani 1 1 d U
H11 H 0.5913 0.6929 -0.0166 0.056 Uiso 1 1 calc R
F6 F 0.3786(4) 0.7892(4) 0.7197(5) 0.102(2) Uani 1 1 d .
F3 F 0.2658(7) 0.7616(6) 0.6152(7) 0.195(6) Uani 1 1 d .
F2 F 0.3557(8) 0.6776(6) 0.8016(5) 0.183(5) Uani 1 1 d .
F1 F 0.2457(7) 0.6453(7) 0.6963(7) 0.185(5) Uani 1 1 d .
F4 F 0.2709(6) 0.7902(6) 0.7516(9) 0.172(5) Uani 1 1 d .
F5 F 0.3460(8) 0.6504(6) 0.6579(8) 0.195(5) Uani 1 1 d .
N3 N 0.5736(3) 0.6652(3) 0.1449(4) 0.0404(13) Uani 1 1 d .
N5 N 0.6261(4) 0.5955(4) 0.2672(4) 0.0514(15) Uani 1 1 d .
N4 N 0.5958(4) 0.5842(4) 0.1169(4) 0.0574(17) Uani 1 1 d .
C13 C 0.5934(5) 0.6752(5) 0.2373(5) 0.0506(12) Uani 1 1 d U
C14 C 0.6270(5) 0.5443(6) 0.1944(6) 0.0631(15) Uani 1 1 d U
H14 H 0.6478 0.4867 0.2000 0.076 Uiso 1 1 calc R
C15 C 0.6609(6) 0.5698(6) 0.3658(6) 0.0749(17) Uani 1 1 d DU
H15A H 0.6201 0.5411 0.3852 0.090 Uiso 1 1 calc R
H15B H 0.7022 0.5259 0.3710 0.090 Uiso 1 1 calc R
C17 C 0.6677(8) 0.6512(9) 0.4992(8) 0.112(3) Uani 1 1 d DU
H17A H 0.6298 0.6121 0.5070 0.134 Uiso 1 1 calc R
H17B H 0.6873 0.6970 0.5415 0.134 Uiso 1 1 calc R
C16 C 0.6938(6) 0.6418(6) 0.4281(6) 0.0836(18) Uani 1 1 d DU
H16 H 0.7316 0.6801 0.4189 0.100 Uiso 1 1 calc R

loop_
_atom_site_aniso_label
_atom_site_aniso_U_11
_atom_site_aniso_U_22
_atom_site_aniso_U_33
_atom_site_aniso_U_23
_atom_site_aniso_U_13
_atom_site_aniso_U_12
Cu1 0.0435(5) 0.0401(5) 0.0357(5) 0.0044(3) 0.0121(4) -0.0039(3)
P1 0.0761(15) 0.0428(11) 0.0547(12) -0.0018(9) 0.0289(11) -0.0122(9)
N2 0.036(3) 0.034(3) 0.034(3) -0.002(2) 0.015(2) 0.000(2)
N1 0.040(3) 0.037(3) 0.034(3) -0.002(2) 0.012(2) -0.001(2)
C5 0.0457(18) 0.0403(18) 0.0392(18) -0.0023(16) 0.0144(16) -0.0023(16)
C4 0.048(2) 0.0413(19) 0.0407(19) -0.0003(17) 0.0115(17) -0.0024(17)
C12 0.049(2) 0.044(2) 0.041(2) -0.0027(18) 0.0186(17) 0.0010(18)
C8 0.048(2) 0.0454(19) 0.0390(19) -0.0026(17) 0.0157(17) -0.0037(17)
C9 0.0456(18) 0.0418(17) 0.0380(17) -0.0010(16) 0.0152(16) -0.0034(16)
C6 0.052(2) 0.0458(19) 0.0429(19) 0.0011(18) 0.0099(17) -0.0028(17)
C3 0.049(2) 0.042(2) 0.046(2) -0.0015(18) 0.0102(18) -0.0003(18)
C2 0.050(2) 0.044(2) 0.048(2) -0.005(2) 0.013(2) 0.003(2)
C7 0.051(2) 0.0465(19) 0.0400(19) -0.0004(17) 0.0136(17) -0.0044(17)
C1 0.048(2) 0.044(2) 0.042(2) -0.005(2) 0.0163(19) 0.000(2)
C10 0.051(2) 0.049(2) 0.0398(19) -0.0026(18) 0.0173(18) -0.0021(18)
C11 0.051(2) 0.050(2) 0.042(2) -0.0042(19) 0.0194(18) 0.0009(19)
F6 0.096(5) 0.101(4) 0.119(5) -0.014(4) 0.047(4) -0.037(4)
F3 0.240(12) 0.127(7) 0.125(7) 0.040(6) -0.071(8) -0.049(7)
F2 0.288(13) 0.114(6) 0.089(5) 0.045(5) -0.023(6) -0.040(7)
F1 0.228(10) 0.192(9) 0.159(8) -0.050(7) 0.096(7) -0.159(9)
F4 0.143(8) 0.145(7) 0.280(13) -0.086(8) 0.141(9) -0.020(6)
F5 0.289(14) 0.130(7) 0.234(11) -0.079(7) 0.180(11) -0.007(8)
N3 0.041(3) 0.038(3) 0.043(3) -0.005(2) 0.015(2) 0.007(2)
N5 0.061(4) 0.044(3) 0.048(3) 0.001(3) 0.015(3) 0.014(3)
N4 0.074(5) 0.043(3) 0.056(4) -0.009(3) 0.022(3) 0.015(3)
C13 0.056(2) 0.051(2) 0.048(2) 0.000(2) 0.021(2) 0.008(2)
C14 0.070(3) 0.057(3) 0.059(3) -0.001(2) 0.016(2) 0.013(2)
C15 0.082(3) 0.067(3) 0.065(3) 0.004(3) 0.008(3) 0.017(3)
C17 0.121(6) 0.114(5) 0.089(5) 0.001(5) 0.020(5) 0.030(5)
C16 0.088(3) 0.078(3) 0.073(3) 0.002(3) 0.010(3) 0.014(3)

loop_
_atom_type_symbol
_atom_type_description
_atom_type_scat_dispersion_real
_atom_type_scat_dispersion_imag
_atom_type_scat_source
C C 0.0033 0.0016 'International Tables Vol C Tables 4.2.6.8 and 6.1.1.4'
H H 0.0000 0.0000 'International Tables Vol C Tables 4.2.6.8 and 6.1.1.4'
N N 0.0061 0.0033 'International Tables Vol C Tables 4.2.6.8 and 6.1.1.4'
F F 0.0171 0.0103 'International Tables Vol C Tables 4.2.6.8 and 6.1.1.4'
P P 0.1023 0.0942 'International Tables Vol C Tables 4.2.6.8 and 6.1.1.4'
Cu Cu 0.3201 1.2651 'International Tables Vol C Tables 4.2.6.8 and 6.1.1.4'

loop_
_geom_angle_atom_site_label_1
_geom_angle_atom_site_label_2
_geom_angle_atom_site_label_3
_geom_angle
_geom_angle_site_symmetry_1
_geom_angle_site_symmetry_3
C13 Cu1 N1 146.2(3) 2_655 .
C13 Cu1 N2 131.5(3) 2_655 .
N1 Cu1 N2 80.3(2) . .
C13 Cu1 Cu1 86.8(2) 2_655 2_655
N1 Cu1 Cu1 114.89(15) . 2_655
N2 Cu1 Cu1 78.15(14) . 2_655
F3 P1 F4 87.2(7) . .
F3 P1 F2 178.6(7) . .
F4 P1 F2 93.1(7) . .
F3 P1 F5 89.1(7) . .
F4 P1 F5 176.3(8) . .
F2 P1 F5 90.6(7) . .
F3 P1 F1 92.8(6) . .
F4 P1 F1 97.3(6) . .
F2 P1 F1 88.5(6) . .
F5 P1 F1 83.0(6) . .
F3 P1 F6 88.8(5) . .
F4 P1 F6 86.3(4) . .
F2 P1 F6 89.9(5) . .
F5 P1 F6 93.5(5) . .
F1 P1 F6 176.2(6) . .
C12 N2 C9 117.2(6) . .
C12 N2 Cu1 131.8(4) . .
C9 N2 Cu1 109.2(4) . .
C1 N1 C5 117.0(6) . .
C1 N1 Cu1 128.8(5) . .
C5 N1 Cu1 113.7(4) . .
N1 C5 C4 122.9(6) . .
N1 C5 C9 117.1(6) . .
C4 C5 C9 120.0(6) . .
C3 C4 C5 117.3(6) . .
C3 C4 C6 124.7(7) . .
C5 C4 C6 117.9(6) . .
N2 C12 C11 124.3(7) . .
N2 C12 N3 115.5(6) . .
C11 C12 N3 120.2(6) . .
C10 C8 C9 117.0(6) . .
C10 C8 C7 124.2(6) . .
C9 C8 C7 118.8(6) . .
N2 C9 C8 123.0(6) . .
N2 C9 C5 116.9(6) . .
C8 C9 C5 120.1(6) . .
C7 C6 C4 122.0(7) . .
C2 C3 C4 119.1(7) . .
C3 C2 C1 120.2(7) . .
C6 C7 C8 121.1(7) . .
N1 C1 C2 123.3(7) . .
C11 C10 C8 120.6(7) . .
C10 C11 C12 117.8(7) . .
C13 N3 N4 114.6(6) . .
C13 N3 C12 127.0(6) . .
N4 N3 C12 118.3(5) . .
C13 N5 C14 109.8(6) . .
C13 N5 C15 124.7(6) . .
C14 N5 C15 125.3(6) . .
C14 N4 N3 101.6(6) . .
N5 C13 N3 101.5(6) . .
N5 C13 Cu1 128.7(6) . 2_655
N3 C13 Cu1 129.8(5) . 2_655
N4 C14 N5 112.5(7) . .
C16 C15 N5 115.5(8) . .
C17 C16 C15 116.9(11) . .

loop_
_geom_bond_atom_site_label_1
_geom_bond_atom_site_label_2
_geom_bond_distance
_geom_bond_site_symmetry_2
Cu1 C13 1.891(7) 2_655
Cu1 N1 2.011(5) .
Cu1 N2 2.143(5) .
Cu1 Cu1 2.7359(16) 2_655
P1 F3 1.526(8) .
P1 F4 1.530(8) .
P1 F2 1.537(7) .
P1 F5 1.546(8) .
P1 F1 1.556(7) .
P1 F6 1.580(6) .
N2 C12 1.312(8) .
N2 C9 1.356(8) .
N1 C1 1.324(8) .
N1 C5 1.357(8) .
C5 C4 1.407(10) .
C5 C9 1.446(9) .
C4 C3 1.392(10) .
C4 C6 1.437(10) .
C12 C11 1.396(10) .
C12 N3 1.420(9) .
C8 C10 1.390(10) .
C8 C9 1.398(9) .
C8 C7 1.435(10) .
C6 C7 1.348(10) .
C3 C2 1.350(10) .
C2 C1 1.381(10) .
C10 C11 1.358(10) .
N3 C13 1.355(9) .
N3 N4 1.384(8) .
N5 C13 1.340(9) .
N5 C14 1.358(10) .
N5 C15 1.490(10) .
N4 C14 1.287(10) .
C13 Cu1 1.891(7) 2_655
C15 C16 1.433(8) .
C17 C16 1.322(9) .

loop_
_geom_torsion_atom_site_label_1
_geom_torsion_atom_site_label_2
_geom_torsion_atom_site_label_3
_geom_torsion_atom_site_label_4
_geom_torsion
_geom_torsion_site_symmetry_1
_geom_torsion_site_symmetry_4
C13 Cu1 N2 C12 -11.4(8) 2_655 .
N1 Cu1 N2 C12 -178.4(6) . .
Cu1 Cu1 N2 C12 63.4(6) 2_655 .
C13 Cu1 N2 C9 152.2(5) 2_655 .
N1 Cu1 N2 C9 -14.8(4) . .
Cu1 Cu1 N2 C9 -132.9(4) 2_655 .
C13 Cu1 N1 C1 22.3(8) 2_655 .
N2 Cu1 N1 C1 -175.4(6) . .
Cu1 Cu1 N1 C1 -103.4(6) 2_655 .
C13 Cu1 N1 C5 -149.8(5) 2_655 .
N2 Cu1 N1 C5 12.6(4) . .
Cu1 Cu1 N1 C5 84.6(4) 2_655 .
C1 N1 C5 C4 -1.5(10) . .
Cu1 N1 C5 C4 171.5(5) . .
C1 N1 C5 C9 178.4(6) . .
Cu1 N1 C5 C9 -8.6(7) . .
N1 C5 C4 C3 3.6(10) . .
C9 C5 C4 C3 -176.3(6) . .
N1 C5 C4 C6 -176.4(6) . .
C9 C5 C4 C6 3.7(10) . .
C9 N2 C12 C11 -2.4(10) . .
Cu1 N2 C12 C11 160.2(5) . .
C9 N2 C12 N3 176.4(6) . .
Cu1 N2 C12 N3 -21.0(9) . .
C12 N2 C9 C8 1.1(10) . .
Cu1 N2 C9 C8 -165.2(5) . .
C12 N2 C9 C5 -178.9(6) . .
Cu1 N2 C9 C5 14.7(7) . .
C10 C8 C9 N2 1.5(10) . .
C7 C8 C9 N2 -177.6(6) . .
C10 C8 C9 C5 -178.5(6) . .
C7 C8 C9 C5 2.5(10) . .
N1 C5 C9 N2 -5.0(9) . .
C4 C5 C9 N2 174.9(6) . .
N1 C5 C9 C8 175.0(6) . .
C4 C5 C9 C8 -5.2(10) . .
C3 C4 C6 C7 -179.6(7) . .
C5 C4 C6 C7 0.4(10) . .
C5 C4 C3 C2 -3.0(10) . .
C6 C4 C3 C2 177.1(7) . .
C4 C3 C2 C1 0.5(11) . .
C4 C6 C7 C8 -3.1(11) . .
C10 C8 C7 C6 -177.3(7) . .
C9 C8 C7 C6 1.7(10) . .
C5 N1 C1 C2 -1.2(10) . .
Cu1 N1 C1 C2 -173.1(5) . .
C3 C2 C1 N1 1.8(11) . .
C9 C8 C10 C11 -3.0(10) . .
C7 C8 C10 C11 176.1(7) . .
C8 C10 C11 C12 1.8(11) . .
N2 C12 C11 C10 1.0(11) . .
N3 C12 C11 C10 -177.8(6) . .
N2 C12 N3 C13 -32.8(10) . .
C11 C12 N3 C13 146.1(7) . .
N2 C12 N3 N4 150.7(6) . .
C11 C12 N3 N4 -30.5(9) . .
C13 N3 N4 C14 2.0(9) . .
C12 N3 N4 C14 179.0(7) . .
C14 N5 C13 N3 1.9(8) . .
C15 N5 C13 N3 178.3(7) . .
C14 N5 C13 Cu1 -179.8(6) . 2_655
C15 N5 C13 Cu1 -3.4(12) . 2_655
N4 N3 C13 N5 -2.5(8) . .
C12 N3 C13 N5 -179.1(6) . .
N4 N3 C13 Cu1 179.3(6) . 2_655
C12 N3 C13 Cu1 2.7(11) . 2_655
N3 N4 C14 N5 -0.7(9) . .
C13 N5 C14 N4 -0.8(10) . .
C15 N5 C14 N4 -177.2(8) . .
C13 N5 C15 C16 -29.6(13) . .
C14 N5 C15 C16 146.2(9) . .
N5 C15 C16 C17 126.0(10) . .
